data_4309728
loop_
_publ_author_name
'Adam P. Cole'
'Viswanath Mahadevan'
'Liviu M. Mirica'
'Xavier Ottenwaelder'
'T. Daniel P. Stack'

_publ_section_title
;
Bis(\m-oxo)dicopper(III) Complexes of a Homologous Series of Simple
Peralkylated 1,2-Diamines: Steric Modulation of Structure, Stability, and
Reactivity
;
_journal_name_full 'Inorganic Chemistry'
_journal_page_first 7345
_journal_page_last 7364
_journal_paper_doi 10.1021/ic050331i
_journal_volume 44
_journal_year 2005
_chemical_absolute_configuration ad
_chemical_formula_moiety 'C36 H41 Cu N3, C F3 O3 S, C H2 Cl2'
_chemical_formula_sum 'C38 H43 Cl2 Cu F3 N3 O3 S'
_chemical_formula_weight 813.25
_chemical_name_systematic
; 
 (acetonitrile-\kN)(N,N,N',N'-tetrabenzyl-(1R,2R)-trans-cyclohexanediamine-
\k^2^N,N')copper(I) trifluoromethanesulfonate dichloromethane solvate 
;
_space_group_IT_number 4
_symmetry_cell_setting monoclinic
_symmetry_space_group_name_Hall 'P 2yb'
_symmetry_space_group_name_H-M 'P 1 21 1'
_atom_sites_solution_hydrogens geom
_atom_sites_solution_primary direct
_atom_sites_solution_secondary difmap
_audit_creation_method SHELXL-97
_cell_angle_alpha 90
_cell_angle_beta 93.314(1)
_cell_angle_gamma 90
_cell_formula_units_Z 4
_cell_length_a 9.3741(2)
_cell_length_b 36.4637(7)
_cell_length_c 11.3652(3)
_cell_measurement_reflns_used 5512
_cell_measurement_temperature 159(2)
_cell_measurement_theta_max 25.8
_cell_measurement_theta_min 1.8
_cell_volume 3878.29(15)
_computing_cell_refinement 'Siemens SAINT (Siemens, 1995)'
_computing_data_collection 'Siemens SMART (Siemens, 1995)'
_computing_data_reduction 'Siemens SAINT (Siemens, 1995)'
_computing_molecular_graphics 'Ortep-3 for Windows: LJ Farrugia, J. Appl. Cryst (1997), 30, 565'
_computing_publication_material 'CIFTAB, Sheldrick 1993; CRYSTAL MS Word Macro; Adam Cole 2003'
_computing_structure_refinement 'SHELXL-97 (Sheldrick, 1997)'
_computing_structure_solution 'SHELXS-97 (Sheldrick, 1990)'
_diffrn_ambient_temperature 159(2)
_diffrn_measured_fraction_theta_full 0.977
_diffrn_measured_fraction_theta_max 0.977
_diffrn_measurement_device_type 'Siemens SMART CCD'
_diffrn_measurement_method '\w scans'
_diffrn_radiation_monochromator graphite
_diffrn_radiation_source 'fine-focus sealed tube'
_diffrn_radiation_type MoK\a
_diffrn_radiation_wavelength 0.71069
_diffrn_reflns_av_R_equivalents 0.0300
_diffrn_reflns_av_sigmaI/netI 0.0634
_diffrn_reflns_limit_h_max 11
_diffrn_reflns_limit_h_min -10
_diffrn_reflns_limit_k_max 43
_diffrn_reflns_limit_k_min -33
_diffrn_reflns_limit_l_max 13
_diffrn_reflns_limit_l_min -12
_diffrn_reflns_number 18537
_diffrn_reflns_theta_full 25.02
_diffrn_reflns_theta_max 25.02
_diffrn_reflns_theta_min 1.79
_diffrn_standards_decay_% 'not measured'
_diffrn_standards_interval_count 'not measured'
_diffrn_standards_interval_time 'not measured'
_diffrn_standards_number 'not measured'
_exptl_absorpt_coefficient_mu 0.809
_exptl_absorpt_correction_T_max 0.855
_exptl_absorpt_correction_T_min 0.698
_exptl_absorpt_correction_type multi-scan
_exptl_absorpt_process_details
;
 SADABS (v5.04) Part of the SHELXTL Crystal Structure Determination, Industrial 
 Automation, Inc.: Madison, WI (1998) 
;
_exptl_crystal_colour colorless
_exptl_crystal_density_diffrn 1.393
_exptl_crystal_density_meas 1.40
_exptl_crystal_density_method 'neutral buoyancy in CCl4/hexane'
_exptl_crystal_description 'rhombic block'
_exptl_crystal_F_000 1688
_exptl_crystal_size_max 0.42
_exptl_crystal_size_mid 0.35
_exptl_crystal_size_min 0.20
_refine_diff_density_max 0.242
_refine_diff_density_min -0.293
_refine_diff_density_rms 0.044
_refine_ls_abs_structure_details 'Flack H D (1983), Acta Cryst. A39, 876-881'
_refine_ls_abs_structure_Flack -0.002(8)
_refine_ls_extinction_method none
_refine_ls_goodness_of_fit_ref 1.004
_refine_ls_hydrogen_treatment constr
_refine_ls_matrix_type full
_refine_ls_number_parameters 919
_refine_ls_number_reflns 10975
_refine_ls_number_restraints 1
_refine_ls_restrained_S_all 1.004
_refine_ls_R_factor_all 0.0489
_refine_ls_R_factor_gt 0.0360
_refine_ls_shift/su_max 0.006
_refine_ls_shift/su_mean 0.001
_refine_ls_structure_factor_coef Fsqd
_refine_ls_weighting_details 'calc w=1/[\s^2^(Fo^2^)+(0.0203P)^2^] where P=(Fo^2^+2Fc^2^)/3'
_refine_ls_weighting_scheme calc
_refine_ls_wR_factor_gt 0.0666
_refine_ls_wR_factor_ref 0.0707
_reflns_number_gt 9240
_reflns_number_total 10975
_reflns_threshold_expression >2sigma(I)
_cod_data_source_file ic050331isi20050303_080925_7.cif
_cod_data_source_block 10a
_cod_original_sg_symbol_H-M 'P 21'
_cod_database_code 4309728

loop_
_symmetry_equiv_pos_as_xyz
'x, y, z'
'-x, y+1/2, -z'

loop_
_atom_site_label
_atom_site_type_symbol
_atom_site_fract_x
_atom_site_fract_y
_atom_site_fract_z
_atom_site_U_iso_or_equiv
_atom_site_adp_type
_atom_site_occupancy
_atom_site_symmetry_multiplicity
_atom_site_calc_flag
_atom_site_refinement_flags
_atom_site_disorder_assembly
_atom_site_disorder_group
Cu1 Cu -0.61765(5) 0.7223 0.69093(4) 0.03511(12) Uani 1 1 d . . .
Cu2 Cu 0.33701(4) 0.4915 0.18802(4) 0.02969(11) Uani 1 1 d . . .
Cl1 Cl 0.18610(15) 0.34367(4) 0.72918(13) 0.0887(4) Uani 1 1 d . . .
Cl2 Cl 0.79101(14) 0.36722(4) 0.56354(11) 0.0714(4) Uani 1 1 d . . .
Cl3 Cl -0.02679(13) 0.34192(4) 0.90365(11) 0.0683(3) Uani 1 1 d . . .
Cl4 Cl 0.60478(13) 0.37160(3) 0.75754(11) 0.0681(3) Uani 1 1 d . . .
S1 S -0.19869(11) 0.50997(3) 0.72631(9) 0.0406(3) Uani 1 1 d . . .
S2 S 0.15006(13) 0.20462(3) 0.75481(10) 0.0520(3) Uani 1 1 d . . .
F1 F -0.3258(3) 0.48409(9) 0.5338(2) 0.0873(9) Uani 1 1 d . . .
F2 F 0.2088(4) 0.23490(9) 0.9608(2) 0.0978(11) Uani 1 1 d . . .
F3 F -0.1993(4) 0.53199(10) 0.5077(3) 0.1073(12) Uani 1 1 d . . .
F4 F -0.0139(4) 0.22426(12) 0.9230(3) 0.1159(12) Uani 1 1 d . . .
F5 F -0.0976(3) 0.47983(10) 0.5386(2) 0.0980(12) Uani 1 1 d . . .
F6 F 0.1312(4) 0.17945(10) 0.9680(3) 0.1216(13) Uani 1 1 d . . .
O1 O -0.0611(3) 0.52698(8) 0.7493(3) 0.0619(9) Uani 1 1 d . . .
O2 O 0.0456(4) 0.17783(8) 0.7180(3) 0.0812(11) Uani 1 1 d . . .
O3 O -0.3186(3) 0.53378(7) 0.7388(2) 0.0521(8) Uani 1 1 d . . .
O4 O 0.2958(4) 0.19240(9) 0.7568(3) 0.0792(11) Uani 1 1 d . . .
O5 O -0.2117(3) 0.47412(7) 0.7759(2) 0.0472(7) Uani 1 1 d . . .
O6 O 0.1253(3) 0.24046(7) 0.7060(2) 0.0514(8) Uani 1 1 d . . .
N1 N -0.7438(3) 0.71315(7) 0.5356(2) 0.0309(7) Uani 1 1 d . . .
N2 N 0.1785(3) 0.46355(8) 0.0872(2) 0.0297(7) Uani 1 1 d . . .
N3 N -0.4803(3) 0.75353(8) 0.5938(3) 0.0351(8) Uani 1 1 d . . .
N4 N 0.4396(3) 0.50159(7) 0.0321(2) 0.0265(7) Uani 1 1 d . . .
N5 N -0.6330(4) 0.70612(9) 0.8458(3) 0.0456(9) Uani 1 1 d . . .
N6 N 0.3711(3) 0.50694(9) 0.3439(3) 0.0362(8) Uani 1 1 d . . .
C1 C -0.6894(4) 0.74156(10) 0.4514(3) 0.0354(9) Uani 1 1 d . . .
H1 H -0.7309 0.7657 0.4739 0.042 Uiso 1 1 calc R . .
C2 C 0.2103(3) 0.47156(10) -0.0396(3) 0.0302(9) Uani 1 1 d . . .
H2 H 0.1687 0.4962 -0.0591 0.036 Uiso 1 1 calc R . .
C3 C -0.5275(4) 0.74546(11) 0.4664(3) 0.0381(10) Uani 1 1 d . . .
H3 H -0.4857 0.7212 0.4464 0.046 Uiso 1 1 calc R . .
C4 C 0.3705(4) 0.47447(10) -0.0541(3) 0.0278(9) Uani 1 1 d . . .
H4 H 0.4124 0.4499 -0.0339 0.033 Uiso 1 1 calc R . .
C5 C -0.4718(4) 0.77382(12) 0.3784(3) 0.0490(11) Uani 1 1 d . . .
H5A H -0.5064 0.7986 0.3984 0.059 Uiso 1 1 calc R . .
H5B H -0.3660 0.7742 0.3851 0.059 Uiso 1 1 calc R . .
C6 C 0.4019(4) 0.48219(11) -0.1823(3) 0.0435(10) Uani 1 1 d . . .
H6A H 0.3664 0.5070 -0.2044 0.052 Uiso 1 1 calc R . .
H6B H 0.5065 0.4819 -0.1900 0.052 Uiso 1 1 calc R . .
C7 C -0.5225(5) 0.76444(14) 0.2523(4) 0.0628(13) Uani 1 1 d . . .
H7A H -0.4849 0.7827 0.1977 0.075 Uiso 1 1 calc R . .
H7B H -0.4854 0.7400 0.2311 0.075 Uiso 1 1 calc R . .
C8 C 0.3324(4) 0.45418(13) -0.2660(4) 0.0493(11) Uani 1 1 d . . .
H8A H 0.3535 0.4604 -0.3480 0.059 Uiso 1 1 calc R . .
H8B H 0.3724 0.4296 -0.2477 0.059 Uiso 1 1 calc R . .
C9 C -0.6840(5) 0.76421(13) 0.2398(4) 0.0573(13) Uani 1 1 d . . .
H9A H -0.7167 0.7588 0.1573 0.069 Uiso 1 1 calc R . .
H9B H -0.7218 0.7885 0.2612 0.069 Uiso 1 1 calc R . .
C10 C 0.1730(4) 0.45357(13) -0.2550(3) 0.0537(12) Uani 1 1 d . . .
H10A H 0.1291 0.4350 -0.3094 0.064 Uiso 1 1 calc R . .
H10B H 0.1321 0.4778 -0.2770 0.064 Uiso 1 1 calc R . .
C11 C -0.7382(4) 0.73468(11) 0.3222(3) 0.0457(11) Uani 1 1 d . . .
H11A H -0.7027 0.7104 0.2979 0.055 Uiso 1 1 calc R . .
H11B H -0.8439 0.7341 0.3147 0.055 Uiso 1 1 calc R . .
C12 C 0.1395(4) 0.44430(11) -0.1279(3) 0.0438(10) Uani 1 1 d . . .
H12A H 0.1739 0.4192 -0.1087 0.053 Uiso 1 1 calc R . .
H12B H 0.0348 0.4447 -0.1209 0.053 Uiso 1 1 calc R . .
C13 C -0.9009(3) 0.71863(10) 0.5526(3) 0.0355(9) Uani 1 1 d . . .
H13A H -0.9520 0.7210 0.4743 0.043 Uiso 1 1 calc R . .
H13B H -0.9383 0.6965 0.5909 0.043 Uiso 1 1 calc R . .
C14 C 0.1928(4) 0.42315(9) 0.1136(3) 0.0323(9) Uani 1 1 d . . .
H14A H 0.2675 0.4127 0.0655 0.039 Uiso 1 1 calc R . .
H14B H 0.1014 0.4108 0.0903 0.039 Uiso 1 1 calc R . .
C15 C -0.7240(4) 0.67507(9) 0.4881(3) 0.0350(9) Uani 1 1 d . . .
H15A H -0.6250 0.6725 0.4633 0.042 Uiso 1 1 calc R . .
H15B H -0.7897 0.6715 0.4177 0.042 Uiso 1 1 calc R . .
C16 C 0.0284(4) 0.47537(10) 0.1092(4) 0.0383(10) Uani 1 1 d . . .
H16A H -0.0053 0.4609 0.1760 0.046 Uiso 1 1 calc R . .
H16B H -0.0342 0.4693 0.0387 0.046 Uiso 1 1 calc R . .
C17 C -0.4950(4) 0.79385(10) 0.6199(3) 0.0414(10) Uani 1 1 d . . .
H17A H -0.4209 0.8075 0.5793 0.050 Uiso 1 1 calc R . .
H17B H -0.5894 0.8024 0.5871 0.050 Uiso 1 1 calc R . .
C18 C 0.4127(4) 0.54027(10) -0.0080(3) 0.0351(9) Uani 1 1 d . . .
H18A H 0.3111 0.5427 -0.0359 0.042 Uiso 1 1 calc R . .
H18B H 0.4717 0.5455 -0.0756 0.042 Uiso 1 1 calc R . .
C19 C -0.3264(4) 0.74236(11) 0.6178(4) 0.0425(10) Uani 1 1 d . . .
H19A H -0.2859 0.7563 0.6867 0.051 Uiso 1 1 calc R . .
H19B H -0.2718 0.7492 0.5490 0.051 Uiso 1 1 calc R . .
C20 C 0.5994(3) 0.49655(10) 0.0446(3) 0.0297(8) Uani 1 1 d . . .
H20A H 0.6372 0.4970 -0.0349 0.036 Uiso 1 1 calc R . .
H20B H 0.6415 0.5176 0.0892 0.036 Uiso 1 1 calc R . .
C21 C -0.9336(4) 0.75154(10) 0.6253(3) 0.0317(9) Uani 1 1 d . . .
C22 C 0.2311(4) 0.41521(9) 0.2424(3) 0.0310(9) Uani 1 1 d . . .
C23 C -0.9618(4) 0.78563(11) 0.5740(4) 0.0440(10) Uani 1 1 d . . .
H23 H -0.9621 0.7881 0.4908 0.053 Uiso 1 1 calc R . .
C24 C 0.1274(4) 0.41204(11) 0.3264(4) 0.0464(11) Uani 1 1 d . . .
H24 H 0.0293 0.4155 0.3034 0.056 Uiso 1 1 calc R . .
C25 C -0.9895(5) 0.81592(12) 0.6424(4) 0.0565(13) Uani 1 1 d . . .
H25 H -1.0071 0.8391 0.6065 0.068 Uiso 1 1 calc R . .
C26 C 0.1675(5) 0.40387(12) 0.4422(4) 0.0560(12) Uani 1 1 d . . .
H26 H 0.0965 0.4024 0.4984 0.067 Uiso 1 1 calc R . .
C27 C -0.9913(5) 0.81223(14) 0.7632(4) 0.0616(14) Uani 1 1 d . . .
H27 H -1.0079 0.8330 0.8109 0.074 Uiso 1 1 calc R . .
C28 C 0.3070(5) 0.39780(12) 0.4776(4) 0.0504(11) Uani 1 1 d . . .
H28 H 0.3332 0.3919 0.5573 0.060 Uiso 1 1 calc R . .
C29 C -0.9693(4) 0.77863(14) 0.8138(4) 0.0537(12) Uani 1 1 d . . .
H29 H -0.9730 0.7760 0.8967 0.064 Uiso 1 1 calc R . .
C30 C 0.4096(4) 0.40040(12) 0.3955(4) 0.0477(11) Uani 1 1 d . . .
H30 H 0.5071 0.3962 0.4191 0.057 Uiso 1 1 calc R . .
C31 C -0.9417(4) 0.74855(12) 0.7461(3) 0.0424(10) Uani 1 1 d . . .
H31 H -0.9279 0.7253 0.7828 0.051 Uiso 1 1 calc R . .
C32 C 0.3718(4) 0.40909(10) 0.2789(4) 0.0396(10) Uani 1 1 d . . .
H32 H 0.4438 0.4108 0.2237 0.048 Uiso 1 1 calc R . .
C33 C -0.7522(4) 0.64579(9) 0.5777(3) 0.0323(9) Uani 1 1 d . . .
C34 C 0.0118(4) 0.51562(11) 0.1364(4) 0.0362(10) Uani 1 1 d . . .
C35 C -0.8792(4) 0.62626(10) 0.5727(4) 0.0438(10) Uani 1 1 d . . .
H35 H -0.9492 0.6313 0.5110 0.053 Uiso 1 1 calc R . .
C36 C -0.0187(4) 0.54100(12) 0.0481(4) 0.0484(11) Uani 1 1 d . . .
H36 H -0.0292 0.5333 -0.0318 0.058 Uiso 1 1 calc R . .
C37 C -0.9064(4) 0.59992(11) 0.6544(4) 0.0529(12) Uani 1 1 d . . .
H37 H -0.9948 0.5871 0.6493 0.064 Uiso 1 1 calc R . .
C38 C -0.0341(4) 0.57808(12) 0.0765(5) 0.0597(13) Uani 1 1 d . . .
H38 H -0.0527 0.5956 0.0158 0.072 Uiso 1 1 calc R . .
C39 C -0.8061(5) 0.59199(11) 0.7439(4) 0.0500(11) Uani 1 1 d . . .
H39 H -0.8255 0.5740 0.8014 0.060 Uiso 1 1 calc R . .
C40 C -0.0225(5) 0.58916(14) 0.1926(6) 0.0685(16) Uani 1 1 d . . .
H40 H -0.0320 0.6144 0.2117 0.082 Uiso 1 1 calc R . .
C41 C -0.6763(5) 0.61044(11) 0.7498(4) 0.0449(11) Uani 1 1 d . . .
H41 H -0.6061 0.6051 0.8110 0.054 Uiso 1 1 calc R . .
C42 C 0.0028(4) 0.56379(14) 0.2805(5) 0.0610(14) Uani 1 1 d . . .
H42 H 0.0078 0.5713 0.3607 0.073 Uiso 1 1 calc R . .
C43 C -0.6496(4) 0.63692(10) 0.6650(3) 0.0381(10) Uani 1 1 d . . .
H43 H -0.5597 0.6490 0.6675 0.046 Uiso 1 1 calc R . .
C44 C 0.0210(4) 0.52719(11) 0.2519(4) 0.0435(10) Uani 1 1 d . . .
H44 H 0.0402 0.5098 0.3130 0.052 Uiso 1 1 calc R . .
C45 C -0.4815(4) 0.80290(10) 0.7481(4) 0.0406(10) Uani 1 1 d . . .
C46 C 0.4462(4) 0.56838(9) 0.0874(3) 0.0298(8) Uani 1 1 d . . .
C47 C -0.5930(5) 0.79764(11) 0.8197(4) 0.0537(12) Uani 1 1 d . . .
H47 H -0.6800 0.7873 0.7881 0.064 Uiso 1 1 calc R . .
C48 C 0.3449(4) 0.57706(10) 0.1671(3) 0.0321(9) Uani 1 1 d . . .
H48 H 0.2539 0.5655 0.1601 0.039 Uiso 1 1 calc R . .
C49 C -0.5791(6) 0.80741(13) 0.9384(5) 0.0686(14) Uani 1 1 d U . .
H49 H -0.6564 0.8036 0.9875 0.082 Uiso 1 1 calc R . .
C50 C 0.3738(4) 0.60219(10) 0.2568(4) 0.0407(10) Uani 1 1 d . . .
H50 H 0.3027 0.6079 0.3101 0.049 Uiso 1 1 calc R . .
C51 C -0.4541(6) 0.82258(12) 0.9845(4) 0.0646(14) Uani 1 1 d U . .
H51 H -0.4445 0.8289 1.0656 0.078 Uiso 1 1 calc R . .
C52 C 0.5052(5) 0.61875(11) 0.2683(4) 0.0563(13) Uani 1 1 d . . .
H52 H 0.5263 0.6356 0.3307 0.068 Uiso 1 1 calc R . .
C53 C -0.3432(5) 0.82862(12) 0.9134(4) 0.0599(13) Uani 1 1 d . . .
H53 H -0.2576 0.8397 0.9448 0.072 Uiso 1 1 calc R . .
C54 C 0.6052(5) 0.61094(12) 0.1901(5) 0.0738(17) Uani 1 1 d . . .
H54 H 0.6955 0.6228 0.1973 0.089 Uiso 1 1 calc R . .
C55 C -0.3559(4) 0.81867(11) 0.7974(4) 0.0481(11) Uani 1 1 d . . .
H55 H -0.2778 0.8226 0.7492 0.058 Uiso 1 1 calc R . .
C56 C 0.5776(4) 0.58598(11) 0.1001(4) 0.0580(13) Uani 1 1 d . . .
H56 H 0.6491 0.5808 0.0465 0.070 Uiso 1 1 calc R . .
C57 C -0.3071(4) 0.70175(11) 0.6415(4) 0.0377(9) Uani 1 1 d . . .
C58 C 0.6481(3) 0.46168(10) 0.1055(3) 0.0262(8) Uani 1 1 d . . .
C59 C -0.3044(4) 0.68894(12) 0.7570(4) 0.0458(11) Uani 1 1 d . . .
H59 H -0.3149 0.7059 0.8193 0.055 Uiso 1 1 calc R . .
C60 C 0.6775(3) 0.46117(10) 0.2269(3) 0.0323(9) Uani 1 1 d . . .
H60 H 0.6630 0.4828 0.2715 0.039 Uiso 1 1 calc R . .
C61 C -0.2868(4) 0.65216(13) 0.7831(4) 0.0579(13) Uani 1 1 d . . .
H61 H -0.2861 0.6440 0.8625 0.070 Uiso 1 1 calc R . .
C62 C 0.7275(4) 0.42976(11) 0.2838(4) 0.0410(10) Uani 1 1 d . . .
H62 H 0.7485 0.4299 0.3666 0.049 Uiso 1 1 calc R . .
C63 C -0.2702(5) 0.62723(13) 0.6933(5) 0.0609(14) Uani 1 1 d . . .
H63 H -0.2601 0.6018 0.7102 0.073 Uiso 1 1 calc R . .
C64 C 0.7464(4) 0.39831(11) 0.2194(4) 0.0471(11) Uani 1 1 d . . .
H64 H 0.7779 0.3765 0.2583 0.057 Uiso 1 1 calc R . .
C65 C -0.2685(4) 0.63981(13) 0.5790(5) 0.0600(13) Uani 1 1 d . . .
H65 H -0.2557 0.6228 0.5171 0.072 Uiso 1 1 calc R . .
C66 C 0.7199(4) 0.39833(11) 0.0987(4) 0.0447(11) Uani 1 1 d . . .
H66 H 0.7341 0.3766 0.0546 0.054 Uiso 1 1 calc R . .
C67 C -0.2854(4) 0.67697(12) 0.5524(4) 0.0483(11) Uani 1 1 d . . .
H67 H -0.2820 0.6852 0.4733 0.058 Uiso 1 1 calc R . .
C68 C 0.6725(4) 0.43004(10) 0.0421(3) 0.0345(9) Uani 1 1 d . . .
H68 H 0.6565 0.4301 -0.0412 0.041 Uiso 1 1 calc R . .
C69 C -0.6392(6) 0.69310(13) 0.9340(4) 0.0640(14) Uani 1 1 d . . .
C70 C 0.3830(4) 0.52245(12) 0.4305(4) 0.0476(11) Uani 1 1 d . . .
C71 C -0.6421(7) 0.67492(17) 1.0498(4) 0.119(3) Uani 1 1 d . . .
H71A H -0.5707 0.6553 1.0549 0.143 Uiso 1 1 calc R . .
H71B H -0.7372 0.6645 1.0591 0.143 Uiso 1 1 calc R . .
H71C H -0.6203 0.6929 1.1124 0.143 Uiso 1 1 calc R . .
C72 C 0.3999(6) 0.54323(16) 0.5396(4) 0.096(2) Uani 1 1 d . . .
H72A H 0.4091 0.5694 0.5214 0.115 Uiso 1 1 calc R . .
H72B H 0.4858 0.5349 0.5851 0.115 Uiso 1 1 calc R . .
H72C H 0.3160 0.5395 0.5858 0.115 Uiso 1 1 calc R . .
C73 C -0.2029(6) 0.50123(16) 0.5693(4) 0.0678(15) Uani 1 1 d . . .
C74 C 0.1195(7) 0.21111(16) 0.9099(5) 0.0771(17) Uani 1 1 d . . .
C75 C 0.0758(5) 0.31646(13) 0.8088(4) 0.0701(14) Uani 1 1 d . . .
H75A H 0.1348 0.2986 0.8556 0.084 Uiso 1 1 calc R . .
H75B H 0.0111 0.3025 0.7534 0.084 Uiso 1 1 calc R . .
C76 C 0.7316(6) 0.39468(12) 0.6776(4) 0.0705(15) Uani 1 1 d . . .
H76A H 0.8141 0.4016 0.7313 0.085 Uiso 1 1 calc R . .
H76B H 0.6888 0.4175 0.6438 0.085 Uiso 1 1 calc R . .

loop_
_atom_site_aniso_label
_atom_site_aniso_U_11
_atom_site_aniso_U_22
_atom_site_aniso_U_33
_atom_site_aniso_U_23
_atom_site_aniso_U_13
_atom_site_aniso_U_12
Cu1 0.0408(3) 0.0299(3) 0.0343(3) 0.0068(2) 0.0001(2) -0.0010(2)
Cu2 0.0321(2) 0.0284(2) 0.0288(3) -0.0037(2) 0.00311(18) -0.0007(2)
Cl1 0.1018(11) 0.0687(9) 0.1010(11) 0.0229(8) 0.0525(8) 0.0118(8)
Cl2 0.0757(9) 0.0783(9) 0.0623(8) 0.0005(7) 0.0220(6) 0.0114(7)
Cl3 0.0635(8) 0.0813(9) 0.0612(8) -0.0085(7) 0.0122(6) 0.0039(7)
Cl4 0.0718(9) 0.0598(8) 0.0755(8) -0.0021(7) 0.0275(6) 0.0069(6)
S1 0.0514(7) 0.0338(6) 0.0366(6) 0.0047(5) 0.0047(5) -0.0055(5)
S2 0.0779(9) 0.0306(6) 0.0456(7) 0.0010(5) -0.0123(6) 0.0061(6)
F1 0.084(2) 0.106(3) 0.0691(19) -0.0332(17) -0.0267(15) 0.0148(18)
F2 0.142(3) 0.090(2) 0.056(2) -0.0123(17) -0.0323(18) -0.010(2)
F3 0.146(3) 0.123(3) 0.054(2) 0.045(2) 0.0124(18) 0.004(2)
F4 0.114(3) 0.162(4) 0.075(2) 0.005(2) 0.0346(19) 0.002(3)
F5 0.082(2) 0.163(4) 0.0503(18) -0.0215(19) 0.0083(15) 0.041(2)
F6 0.201(4) 0.100(3) 0.061(2) 0.037(2) -0.019(2) -0.024(3)
O1 0.058(2) 0.059(2) 0.068(2) 0.0025(17) 0.0000(15) -0.0299(15)
O2 0.126(3) 0.039(2) 0.073(3) 0.0073(18) -0.037(2) -0.0137(19)
O3 0.069(2) 0.0334(17) 0.0540(19) 0.0023(14) 0.0048(15) 0.0106(14)
O4 0.090(3) 0.052(2) 0.094(3) -0.0013(19) -0.007(2) 0.0419(18)
O5 0.0594(19) 0.0285(16) 0.0542(19) 0.0092(13) 0.0085(14) -0.0007(13)
O6 0.068(2) 0.0317(17) 0.0539(19) 0.0075(14) -0.0060(15) 0.0071(14)
N1 0.0336(18) 0.0232(18) 0.0359(18) 0.0042(13) 0.0023(13) -0.0037(12)
N2 0.0256(17) 0.0268(17) 0.0370(18) -0.0068(14) 0.0044(13) -0.0012(13)
N3 0.0350(19) 0.0302(19) 0.039(2) 0.0098(15) -0.0024(15) 0.0006(13)
N4 0.0288(17) 0.0236(18) 0.0274(16) -0.0009(12) 0.0032(12) 0.0025(12)
N5 0.070(3) 0.034(2) 0.033(2) 0.0040(17) 0.0008(17) 0.0052(16)
N6 0.042(2) 0.037(2) 0.030(2) -0.0011(16) 0.0036(15) 0.0047(14)
C1 0.040(2) 0.029(2) 0.037(2) 0.0103(18) -0.0004(18) -0.0015(17)
C2 0.031(2) 0.033(2) 0.026(2) -0.0038(17) -0.0042(16) 0.0019(16)
C3 0.037(2) 0.034(2) 0.043(3) 0.0119(19) 0.0022(19) -0.0009(17)
C4 0.028(2) 0.031(2) 0.024(2) -0.0082(16) 0.0020(15) 0.0022(15)
C5 0.048(3) 0.050(3) 0.049(3) 0.022(2) 0.003(2) -0.010(2)
C6 0.052(3) 0.050(3) 0.029(2) -0.0059(19) 0.0087(18) 0.003(2)
C7 0.074(4) 0.069(3) 0.047(3) 0.028(2) 0.015(2) -0.011(3)
C8 0.056(3) 0.059(3) 0.033(3) -0.012(2) -0.003(2) 0.005(2)
C9 0.075(4) 0.054(3) 0.042(3) 0.020(2) -0.006(2) -0.009(2)
C10 0.064(3) 0.057(3) 0.038(3) -0.017(2) -0.017(2) 0.010(2)
C11 0.049(3) 0.052(3) 0.036(2) 0.013(2) -0.0023(19) -0.008(2)
C12 0.036(2) 0.048(3) 0.046(3) -0.010(2) -0.0079(19) 0.0039(19)
C13 0.033(2) 0.032(2) 0.041(2) 0.0031(19) -0.0022(16) -0.0015(17)
C14 0.028(2) 0.025(2) 0.044(2) -0.0096(17) 0.0054(17) -0.0027(15)
C15 0.042(2) 0.030(2) 0.033(2) 0.0023(17) 0.0013(17) 0.0031(17)
C16 0.025(2) 0.036(2) 0.055(3) -0.0153(19) 0.0077(18) -0.0048(16)
C17 0.040(2) 0.030(2) 0.053(3) 0.011(2) -0.0062(19) -0.0034(17)
C18 0.041(2) 0.031(2) 0.033(2) 0.0055(18) 0.0042(18) -0.0005(17)
C19 0.032(2) 0.041(3) 0.055(3) 0.006(2) 0.0005(19) -0.0016(18)
C20 0.028(2) 0.027(2) 0.035(2) -0.0035(17) 0.0047(15) 0.0000(16)
C21 0.029(2) 0.027(2) 0.040(2) 0.0040(18) 0.0037(17) -0.0059(16)
C22 0.035(2) 0.0151(19) 0.043(2) -0.0052(16) 0.0074(18) -0.0060(15)
C23 0.045(3) 0.038(3) 0.051(3) 0.010(2) 0.020(2) 0.0031(19)
C24 0.031(2) 0.056(3) 0.053(3) -0.006(2) 0.006(2) -0.0057(19)
C25 0.054(3) 0.032(3) 0.086(4) 0.010(3) 0.030(3) -0.004(2)
C26 0.058(3) 0.067(3) 0.045(3) -0.010(2) 0.018(2) -0.017(2)
C27 0.053(3) 0.061(4) 0.074(4) -0.023(3) 0.030(3) -0.014(2)
C28 0.063(3) 0.052(3) 0.036(3) -0.008(2) 0.000(2) -0.017(2)
C29 0.048(3) 0.070(4) 0.045(3) -0.008(3) 0.019(2) -0.005(2)
C30 0.040(3) 0.053(3) 0.050(3) 0.008(2) 0.000(2) -0.006(2)
C31 0.038(3) 0.049(3) 0.041(3) 0.007(2) 0.0090(19) -0.0027(19)
C32 0.034(2) 0.037(2) 0.048(3) 0.008(2) 0.0065(19) -0.0011(18)
C33 0.039(2) 0.021(2) 0.037(2) 0.0019(17) 0.0015(18) 0.0033(16)
C34 0.020(2) 0.034(2) 0.055(3) -0.011(2) 0.0073(18) -0.0020(16)
C35 0.039(2) 0.031(2) 0.061(3) 0.010(2) -0.003(2) -0.0046(18)
C36 0.031(2) 0.058(3) 0.056(3) -0.005(2) 0.001(2) 0.009(2)
C37 0.037(3) 0.037(3) 0.084(4) 0.016(2) 0.004(2) -0.0007(19)
C38 0.040(3) 0.036(3) 0.103(4) 0.009(3) 0.006(3) 0.013(2)
C39 0.065(3) 0.027(2) 0.059(3) 0.013(2) 0.020(2) 0.003(2)
C40 0.038(3) 0.036(3) 0.134(6) -0.030(3) 0.023(3) -0.001(2)
C41 0.064(3) 0.031(2) 0.039(3) 0.004(2) -0.004(2) 0.006(2)
C42 0.034(3) 0.068(4) 0.083(4) -0.038(3) 0.019(2) -0.009(2)
C43 0.040(2) 0.027(2) 0.048(3) -0.003(2) 0.003(2) -0.0019(17)
C44 0.029(2) 0.046(3) 0.057(3) -0.011(2) 0.0133(19) -0.0022(18)
C45 0.040(3) 0.027(2) 0.054(3) 0.012(2) -0.002(2) 0.0054(18)
C46 0.034(2) 0.0168(19) 0.038(2) 0.0017(16) 0.0042(17) 0.0018(15)
C47 0.055(3) 0.030(2) 0.077(4) 0.002(2) 0.005(3) 0.000(2)
C48 0.033(2) 0.026(2) 0.037(2) 0.0027(18) -0.0006(17) -0.0035(16)
C49 0.085(4) 0.042(3) 0.082(4) 0.013(3) 0.034(3) 0.008(3)
C50 0.053(3) 0.027(2) 0.043(3) -0.002(2) 0.005(2) 0.0039(19)
C51 0.103(4) 0.040(3) 0.050(3) 0.008(2) -0.009(3) 0.004(3)
C52 0.051(3) 0.032(2) 0.082(4) -0.024(2) -0.023(3) 0.006(2)
C53 0.075(4) 0.046(3) 0.057(3) 0.003(2) -0.009(3) -0.002(2)
C54 0.033(3) 0.038(3) 0.150(5) -0.041(3) 0.002(3) -0.005(2)
C55 0.047(3) 0.043(3) 0.054(3) 0.006(2) -0.002(2) 0.000(2)
C56 0.040(3) 0.027(2) 0.110(4) -0.015(2) 0.030(2) -0.0055(19)
C57 0.031(2) 0.033(2) 0.048(3) 0.004(2) -0.0038(18) -0.0011(17)
C58 0.0174(19) 0.028(2) 0.033(2) -0.0046(17) 0.0029(15) -0.0031(15)
C59 0.039(3) 0.047(3) 0.049(3) 0.001(2) -0.0150(19) -0.0009(19)
C60 0.022(2) 0.033(2) 0.042(2) -0.0011(18) 0.0017(16) 0.0027(16)
C61 0.051(3) 0.052(3) 0.068(3) 0.026(3) -0.020(2) -0.003(2)
C62 0.026(2) 0.049(3) 0.048(3) 0.006(2) -0.0026(18) 0.0009(18)
C63 0.049(3) 0.038(3) 0.093(4) 0.009(3) -0.018(3) 0.007(2)
C64 0.028(2) 0.034(3) 0.079(4) 0.012(2) 0.002(2) -0.0001(18)
C65 0.048(3) 0.050(3) 0.081(4) -0.013(3) -0.011(2) 0.016(2)
C66 0.028(2) 0.034(3) 0.072(3) -0.012(2) 0.004(2) 0.0014(18)
C67 0.041(3) 0.054(3) 0.049(3) 0.006(2) -0.004(2) 0.004(2)
C68 0.026(2) 0.038(2) 0.039(2) -0.0092(19) 0.0024(17) 0.0022(17)
C69 0.116(5) 0.039(3) 0.039(3) 0.001(2) 0.016(3) 0.026(3)
C70 0.059(3) 0.044(3) 0.039(3) 0.000(2) -0.007(2) 0.018(2)
C71 0.232(8) 0.088(5) 0.042(3) 0.022(3) 0.045(4) 0.067(5)
C72 0.151(6) 0.089(4) 0.042(3) -0.035(3) -0.034(3) 0.063(4)
C73 0.073(4) 0.088(5) 0.042(3) -0.001(3) -0.002(3) 0.013(3)
C74 0.104(5) 0.067(4) 0.058(4) 0.016(3) -0.011(3) -0.018(3)
C75 0.083(4) 0.048(3) 0.082(4) -0.009(3) 0.021(3) -0.009(3)
C76 0.106(4) 0.041(3) 0.066(3) -0.006(2) 0.023(3) -0.013(3)

loop_
_atom_type_symbol
_atom_type_description
_atom_type_scat_dispersion_real
_atom_type_scat_dispersion_imag
_atom_type_scat_source
C C 0.0033 0.0016 'International Tables Vol C Tables 4.2.6.8 and 6.1.1.4'
Cu Cu 0.3201 1.2651 'International Tables Vol C Tables 4.2.6.8 and 6.1.1.4'
F F 0.0171 0.0103 'International Tables Vol C Tables 4.2.6.8 and 6.1.1.4'
H H 0.0000 0.0000 'International Tables Vol C Tables 4.2.6.8 and 6.1.1.4'
N N 0.0061 0.0033 'International Tables Vol C Tables 4.2.6.8 and 6.1.1.4'
O O 0.0106 0.0060 'International Tables Vol C Tables 4.2.6.8 and 6.1.1.4'
S S 0.1246 0.1234 'International Tables Vol C Tables 4.2.6.8 and 6.1.1.4'
Cl Cl 0.1484 0.1585 'International Tables Vol C Tables 4.2.6.8 and 6.1.1.4'

loop_
_geom_angle_atom_site_label_1
_geom_angle_atom_site_label_2
_geom_angle_atom_site_label_3
_geom_angle
_geom_angle_site_symmetry_1
_geom_angle_site_symmetry_3
_geom_angle_publ_flag
N5 Cu1 N3 139.03(14) . . ?
N5 Cu1 N1 132.28(13) . . ?
N3 Cu1 N1 88.67(11) . . ?
N6 Cu2 N2 138.11(12) . . ?
N6 Cu2 N4 133.37(12) . . ?
N2 Cu2 N4 88.18(11) . . ?
O5 S1 O3 115.38(17) . . ?
O5 S1 O1 114.66(19) . . ?
O3 S1 O1 114.84(19) . . ?
O5 S1 C73 103.3(2) . . ?
O3 S1 C73 103.4(2) . . ?
O1 S1 C73 102.9(2) . . ?
O2 S2 O6 114.64(19) . . ?
O2 S2 O4 115.3(2) . . ?
O6 S2 O4 114.9(2) . . ?
O2 S2 C74 103.3(3) . . ?
O6 S2 C74 103.0(2) . . ?
O4 S2 C74 103.2(3) . . ?
C15 N1 C13 108.0(3) . . ?
C15 N1 C1 110.5(3) . . ?
C13 N1 C1 110.8(3) . . ?
C15 N1 Cu1 112.0(2) . . ?
C13 N1 Cu1 112.2(2) . . ?
C1 N1 Cu1 103.2(2) . . ?
C16 N2 C14 108.6(3) . . ?
C16 N2 C2 109.9(3) . . ?
C14 N2 C2 110.9(3) . . ?
C16 N2 Cu2 114.3(2) . . ?
C14 N2 Cu2 108.4(2) . . ?
C2 N2 Cu2 104.73(19) . . ?
C17 N3 C19 109.0(3) . . ?
C17 N3 C3 110.6(3) . . ?
C19 N3 C3 110.0(3) . . ?
C17 N3 Cu1 111.2(2) . . ?
C19 N3 Cu1 111.8(2) . . ?
C3 N3 Cu1 104.2(2) . . ?
C18 N4 C20 107.0(3) . . ?
C18 N4 C4 111.1(3) . . ?
C20 N4 C4 111.6(2) . . ?
C18 N4 Cu2 110.2(2) . . ?
C20 N4 Cu2 113.61(19) . . ?
C4 N4 Cu2 103.47(19) . . ?
C69 N5 Cu1 173.1(4) . . ?
C70 N6 Cu2 167.2(3) . . ?
N1 C1 C3 111.2(3) . . ?
N1 C1 C11 113.6(3) . . ?
C3 C1 C11 111.2(3) . . ?
N1 C1 H1 106.8 . . ?
C3 C1 H1 106.8 . . ?
C11 C1 H1 106.8 . . ?
N2 C2 C4 111.5(3) . . ?
N2 C2 C12 113.3(3) . . ?
C4 C2 C12 111.4(3) . . ?
N2 C2 H2 106.7 . . ?
C4 C2 H2 106.7 . . ?
C12 C2 H2 106.7 . . ?
N3 C3 C1 111.0(3) . . ?
N3 C3 C5 113.3(3) . . ?
C1 C3 C5 111.1(3) . . ?
N3 C3 H3 107.0 . . ?
C1 C3 H3 107.0 . . ?
C5 C3 H3 107.0 . . ?
N4 C4 C2 111.3(3) . . ?
N4 C4 C6 113.5(3) . . ?
C2 C4 C6 111.2(3) . . ?
N4 C4 H4 106.8 . . ?
C2 C4 H4 106.8 . . ?
C6 C4 H4 106.8 . . ?
C7 C5 C3 111.0(3) . . ?
C7 C5 H5A 109.4 . . ?
C3 C5 H5A 109.4 . . ?
C7 C5 H5B 109.4 . . ?
C3 C5 H5B 109.4 . . ?
H5A C5 H5B 108.0 . . ?
C8 C6 C4 112.0(3) . . ?
C8 C6 H6A 109.2 . . ?
C4 C6 H6A 109.2 . . ?
C8 C6 H6B 109.2 . . ?
C4 C6 H6B 109.2 . . ?
H6A C6 H6B 107.9 . . ?
C9 C7 C5 110.2(4) . . ?
C9 C7 H7A 109.6 . . ?
C5 C7 H7A 109.6 . . ?
C9 C7 H7B 109.6 . . ?
C5 C7 H7B 109.6 . . ?
H7A C7 H7B 108.1 . . ?
C10 C8 C6 110.5(3) . . ?
C10 C8 H8A 109.6 . . ?
C6 C8 H8A 109.6 . . ?
C10 C8 H8B 109.5 . . ?
C6 C8 H8B 109.5 . . ?
H8A C8 H8B 108.1 . . ?
C7 C9 C11 108.2(3) . . ?
C7 C9 H9A 110.1 . . ?
C11 C9 H9A 110.1 . . ?
C7 C9 H9B 110.1 . . ?
C11 C9 H9B 110.1 . . ?
H9A C9 H9B 108.4 . . ?
C8 C10 C12 109.8(3) . . ?
C8 C10 H10A 109.7 . . ?
C12 C10 H10A 109.7 . . ?
C8 C10 H10B 109.7 . . ?
C12 C10 H10B 109.7 . . ?
H10A C10 H10B 108.2 . . ?
C9 C11 C1 112.3(3) . . ?
C9 C11 H11A 109.1 . . ?
C1 C11 H11A 109.1 . . ?
C9 C11 H11B 109.1 . . ?
C1 C11 H11B 109.1 . . ?
H11A C11 H11B 107.9 . . ?
C10 C12 C2 111.7(3) . . ?
C10 C12 H12A 109.3 . . ?
C2 C12 H12A 109.3 . . ?
C10 C12 H12B 109.3 . . ?
C2 C12 H12B 109.3 . . ?
H12A C12 H12B 108.0 . . ?
C21 C13 N1 114.1(3) . . ?
C21 C13 H13A 108.7 . . ?
N1 C13 H13A 108.7 . . ?
C21 C13 H13B 108.7 . . ?
N1 C13 H13B 108.7 . . ?
H13A C13 H13B 107.6 . . ?
N2 C14 C22 113.1(3) . . ?
N2 C14 H14A 109.0 . . ?
C22 C14 H14A 109.0 . . ?
N2 C14 H14B 109.0 . . ?
C22 C14 H14B 109.0 . . ?
H14A C14 H14B 107.8 . . ?
N1 C15 C33 112.4(3) . . ?
N1 C15 H15A 109.1 . . ?
C33 C15 H15A 109.1 . . ?
N1 C15 H15B 109.1 . . ?
C33 C15 H15B 109.1 . . ?
H15A C15 H15B 107.9 . . ?
N2 C16 C34 114.9(3) . . ?
N2 C16 H16A 108.5 . . ?
C34 C16 H16A 108.5 . . ?
N2 C16 H16B 108.5 . . ?
C34 C16 H16B 108.6 . . ?
H16A C16 H16B 107.5 . . ?
C45 C17 N3 113.8(3) . . ?
C45 C17 H17A 108.8 . . ?
N3 C17 H17A 108.8 . . ?
C45 C17 H17B 108.8 . . ?
N3 C17 H17B 108.8 . . ?
H17A C17 H17B 107.7 . . ?
N4 C18 C46 113.3(3) . . ?
N4 C18 H18A 108.9 . . ?
C46 C18 H18A 108.9 . . ?
N4 C18 H18B 108.9 . . ?
C46 C18 H18B 108.9 . . ?
H18A C18 H18B 107.7 . . ?
N3 C19 C57 113.5(3) . . ?
N3 C19 H19A 108.9 . . ?
C57 C19 H19A 108.9 . . ?
N3 C19 H19B 108.9 . . ?
C57 C19 H19B 108.9 . . ?
H19A C19 H19B 107.7 . . ?
C58 C20 N4 114.8(3) . . ?
C58 C20 H20A 108.6 . . ?
N4 C20 H20A 108.6 . . ?
C58 C20 H20B 108.6 . . ?
N4 C20 H20B 108.6 . . ?
H20A C20 H20B 107.5 . . ?
C31 C21 C23 117.8(4) . . ?
C31 C21 C13 120.6(3) . . ?
C23 C21 C13 121.6(4) . . ?
C32 C22 C24 118.0(4) . . ?
C32 C22 C14 119.4(3) . . ?
C24 C22 C14 122.5(3) . . ?
C25 C23 C21 120.9(4) . . ?
C25 C23 H23 119.5 . . ?
C21 C23 H23 119.5 . . ?
C26 C24 C22 120.3(4) . . ?
C26 C24 H24 119.9 . . ?
C22 C24 H24 119.9 . . ?
C27 C25 C23 119.7(4) . . ?
C27 C25 H25 120.2 . . ?
C23 C25 H25 120.2 . . ?
C28 C26 C24 121.4(4) . . ?
C28 C26 H26 119.3 . . ?
C24 C26 H26 119.3 . . ?
C29 C27 C25 119.8(4) . . ?
C29 C27 H27 120.1 . . ?
C25 C27 H27 120.1 . . ?
C26 C28 C30 118.9(4) . . ?
C26 C28 H28 120.6 . . ?
C30 C28 H28 120.6 . . ?
C27 C29 C31 120.7(4) . . ?
C27 C29 H29 119.7 . . ?
C31 C29 H29 119.7 . . ?
C28 C30 C32 120.7(4) . . ?
C28 C30 H30 119.6 . . ?
C32 C30 H30 119.6 . . ?
C29 C31 C21 121.1(4) . . ?
C29 C31 H31 119.5 . . ?
C21 C31 H31 119.5 . . ?
C22 C32 C30 120.8(4) . . ?
C22 C32 H32 119.6 . . ?
C30 C32 H32 119.6 . . ?
C43 C33 C35 118.1(4) . . ?
C43 C33 C15 120.6(3) . . ?
C35 C33 C15 121.3(3) . . ?
C44 C34 C36 119.0(4) . . ?
C44 C34 C16 119.5(4) . . ?
C36 C34 C16 121.4(4) . . ?
C37 C35 C33 121.7(4) . . ?
C37 C35 H35 119.1 . . ?
C33 C35 H35 119.1 . . ?
C34 C36 C38 119.9(4) . . ?
C34 C36 H36 120.0 . . ?
C38 C36 H36 120.0 . . ?
C35 C37 C39 120.2(4) . . ?
C35 C37 H37 119.9 . . ?
C39 C37 H37 119.9 . . ?
C40 C38 C36 120.1(5) . . ?
C40 C38 H38 120.0 . . ?
C36 C38 H38 120.0 . . ?
C37 C39 C41 119.5(4) . . ?
C37 C39 H39 120.2 . . ?
C41 C39 H39 120.2 . . ?
C42 C40 C38 120.0(4) . . ?
C42 C40 H40 120.0 . . ?
C38 C40 H40 120.0 . . ?
C39 C41 C43 119.6(4) . . ?
C39 C41 H41 120.2 . . ?
C43 C41 H41 120.2 . . ?
C40 C42 C44 119.7(5) . . ?
C40 C42 H42 120.1 . . ?
C44 C42 H42 120.1 . . ?
C33 C43 C41 120.9(4) . . ?
C33 C43 H43 119.6 . . ?
C41 C43 H43 119.6 . . ?
C34 C44 C42 121.2(4) . . ?
C34 C44 H44 119.4 . . ?
C42 C44 H44 119.4 . . ?
C47 C45 C55 118.1(4) . . ?
C47 C45 C17 121.5(4) . . ?
C55 C45 C17 120.3(4) . . ?
C48 C46 C56 117.6(3) . . ?
C48 C46 C18 120.1(3) . . ?
C56 C46 C18 122.3(3) . . ?
C45 C47 C49 120.4(4) . . ?
C45 C47 H47 119.8 . . ?
C49 C47 H47 119.8 . . ?
C50 C48 C46 121.3(3) . . ?
C50 C48 H48 119.4 . . ?
C46 C48 H48 119.4 . . ?
C51 C49 C47 120.1(5) . . ?
C51 C49 H49 119.9 . . ?
C47 C49 H49 119.9 . . ?
C52 C50 C48 119.9(4) . . ?
C52 C50 H50 120.1 . . ?
C48 C50 H50 120.1 . . ?
C53 C51 C49 120.0(5) . . ?
C53 C51 H51 120.0 . . ?
C49 C51 H51 120.0 . . ?
C54 C52 C50 119.6(4) . . ?
C54 C52 H52 120.2 . . ?
C50 C52 H52 120.2 . . ?
C55 C53 C51 119.9(5) . . ?
C55 C53 H53 120.0 . . ?
C51 C53 H53 120.0 . . ?
C52 C54 C56 121.0(4) . . ?
C52 C54 H54 119.5 . . ?
C56 C54 H54 119.5 . . ?
C53 C55 C45 121.4(4) . . ?
C53 C55 H55 119.3 . . ?
C45 C55 H55 119.3 . . ?
C54 C56 C46 120.5(4) . . ?
C54 C56 H56 119.7 . . ?
C46 C56 H56 119.7 . . ?
C67 C57 C59 118.4(4) . . ?
C67 C57 C19 122.1(4) . . ?
C59 C57 C19 119.4(4) . . ?
C68 C58 C60 118.4(3) . . ?
C68 C58 C20 121.3(3) . . ?
C60 C58 C20 120.3(3) . . ?
C61 C59 C57 121.6(4) . . ?
C61 C59 H59 119.2 . . ?
C57 C59 H59 119.2 . . ?
C62 C60 C58 121.1(4) . . ?
C62 C60 H60 119.4 . . ?
C58 C60 H60 119.4 . . ?
C59 C61 C63 119.8(4) . . ?
C59 C61 H61 120.1 . . ?
C63 C61 H61 120.1 . . ?
C64 C62 C60 119.4(4) . . ?
C64 C62 H62 120.3 . . ?
C60 C62 H62 120.3 . . ?
C65 C63 C61 119.0(4) . . ?
C65 C63 H63 120.5 . . ?
C61 C63 H63 120.5 . . ?
C62 C64 C66 120.4(4) . . ?
C62 C64 H64 119.8 . . ?
C66 C64 H64 119.8 . . ?
C63 C65 C67 121.3(4) . . ?
C63 C65 H65 119.3 . . ?
C67 C65 H65 119.3 . . ?
C64 C66 C68 119.8(4) . . ?
C64 C66 H66 120.1 . . ?
C68 C66 H66 120.1 . . ?
C57 C67 C65 119.8(4) . . ?
C57 C67 H67 120.1 . . ?
C65 C67 H67 120.1 . . ?
C66 C68 C58 120.8(4) . . ?
C66 C68 H68 119.6 . . ?
C58 C68 H68 119.6 . . ?
N5 C69 C71 177.6(5) . . ?
N6 C70 C72 178.3(5) . . ?
C69 C71 H71A 109.5 . . ?
C69 C71 H71B 109.5 . . ?
H71A C71 H71B 109.5 . . ?
C69 C71 H71C 109.5 . . ?
H71A C71 H71C 109.5 . . ?
H71B C71 H71C 109.5 . . ?
C70 C72 H72A 109.5 . . ?
C70 C72 H72B 109.5 . . ?
H72A C72 H72B 109.5 . . ?
C70 C72 H72C 109.5 . . ?
H72A C72 H72C 109.5 . . ?
H72B C72 H72C 109.5 . . ?
F5 C73 F3 108.5(4) . . ?
F5 C73 F1 106.6(5) . . ?
F3 C73 F1 106.3(4) . . ?
F5 C73 S1 113.0(3) . . ?
F3 C73 S1 111.9(4) . . ?
F1 C73 S1 110.2(3) . . ?
F2 C74 F6 108.8(5) . . ?
F2 C74 F4 106.6(5) . . ?
F6 C74 F4 107.6(5) . . ?
F2 C74 S2 112.3(4) . . ?
F6 C74 S2 110.8(4) . . ?
F4 C74 S2 110.5(4) . . ?
Cl1 C75 Cl3 112.6(3) . . ?
Cl1 C75 H75A 109.1 . . ?
Cl3 C75 H75A 109.1 . . ?
Cl1 C75 H75B 109.1 . . ?
Cl3 C75 H75B 109.1 . . ?
H75A C75 H75B 107.8 . . ?
Cl4 C76 Cl2 111.3(2) . . ?
Cl4 C76 H76A 109.4 . . ?
Cl2 C76 H76A 109.4 . . ?
Cl4 C76 H76B 109.4 . . ?
Cl2 C76 H76B 109.4 . . ?
H76A C76 H76B 108.0 . . ?

loop_
_geom_bond_atom_site_label_1
_geom_bond_atom_site_label_2
_geom_bond_distance
_geom_bond_site_symmetry_2
_geom_bond_publ_flag
Cu1 N5 1.870(4) . ?
Cu1 N3 2.082(3) . ?
Cu1 N1 2.094(3) . ?
Cu2 N6 1.868(3) . ?
Cu2 N2 2.089(3) . ?
Cu2 N4 2.097(3) . ?
Cl1 C75 1.726(5) . ?
Cl2 C76 1.754(4) . ?
Cl3 C75 1.752(5) . ?
Cl4 C76 1.753(5) . ?
S1 O5 1.432(3) . ?
S1 O3 1.434(3) . ?
S1 O1 1.442(3) . ?
S1 C73 1.811(5) . ?
S2 O2 1.428(3) . ?
S2 O6 1.433(3) . ?
S2 O4 1.436(3) . ?
S2 C74 1.818(6) . ?
F1 C73 1.352(6) . ?
F2 C74 1.316(6) . ?
F3 C73 1.324(5) . ?
F4 C74 1.356(6) . ?
F5 C73 1.321(5) . ?
F6 C74 1.331(6) . ?
N1 C15 1.505(4) . ?
N1 C13 1.510(4) . ?
N1 C1 1.518(4) . ?
N2 C16 1.506(4) . ?
N2 C14 1.508(4) . ?
N2 C2 1.517(4) . ?
N3 C17 1.508(4) . ?
N3 C19 1.509(4) . ?
N3 C3 1.518(5) . ?
N4 C18 1.499(4) . ?
N4 C20 1.508(4) . ?
N4 C4 1.511(4) . ?
N5 C69 1.114(5) . ?
N6 C70 1.135(5) . ?
C1 C3 1.524(5) . ?
C1 C11 1.533(5) . ?
C1 H1 1.0000 . ?
C2 C4 1.523(5) . ?
C2 C12 1.536(5) . ?
C2 H2 1.0000 . ?
C3 C5 1.550(5) . ?
C3 H3 1.0000 . ?
C4 C6 1.529(5) . ?
C4 H4 1.0000 . ?
C5 C7 1.523(6) . ?
C5 H5A 0.9900 . ?
C5 H5B 0.9900 . ?
C6 C8 1.517(5) . ?
C6 H6A 0.9900 . ?
C6 H6B 0.9900 . ?
C7 C9 1.513(6) . ?
C7 H7A 0.9900 . ?
C7 H7B 0.9900 . ?
C8 C10 1.507(5) . ?
C8 H8A 0.9900 . ?
C8 H8B 0.9900 . ?
C9 C11 1.533(5) . ?
C9 H9A 0.9900 . ?
C9 H9B 0.9900 . ?
C10 C12 1.533(5) . ?
C10 H10A 0.9900 . ?
C10 H10B 0.9900 . ?
C11 H11A 0.9900 . ?
C11 H11B 0.9900 . ?
C12 H12A 0.9900 . ?
C12 H12B 0.9900 . ?
C13 C21 1.499(5) . ?
C13 H13A 0.9900 . ?
C13 H13B 0.9900 . ?
C14 C22 1.515(5) . ?
C14 H14A 0.9900 . ?
C14 H14B 0.9900 . ?
C15 C33 1.509(5) . ?
C15 H15A 0.9900 . ?
C15 H15B 0.9900 . ?
C16 C34 1.510(5) . ?
C16 H16A 0.9900 . ?
C16 H16B 0.9900 . ?
C17 C45 1.492(5) . ?
C17 H17A 0.9900 . ?
C17 H17B 0.9900 . ?
C18 C46 1.512(5) . ?
C18 H18A 0.9900 . ?
C18 H18B 0.9900 . ?
C19 C57 1.514(5) . ?
C19 H19A 0.9900 . ?
C19 H19B 0.9900 . ?
C20 C58 1.506(5) . ?
C20 H20A 0.9900 . ?
C20 H20B 0.9900 . ?
C21 C31 1.383(5) . ?
C21 C23 1.392(5) . ?
C22 C32 1.378(5) . ?
C22 C24 1.406(5) . ?
C23 C25 1.384(6) . ?
C23 H23 0.9500 . ?
C24 C26 1.380(6) . ?
C24 H24 0.9500 . ?
C25 C27 1.380(6) . ?
C25 H25 0.9500 . ?
C26 C28 1.364(6) . ?
C26 H26 0.9500 . ?
C27 C29 1.364(6) . ?
C27 H27 0.9500 . ?
C28 C30 1.381(5) . ?
C28 H28 0.9500 . ?
C29 C31 1.373(6) . ?
C29 H29 0.9500 . ?
C30 C32 1.388(5) . ?
C30 H30 0.9500 . ?
C31 H31 0.9500 . ?
C32 H32 0.9500 . ?
C33 C43 1.380(5) . ?
C33 C35 1.385(5) . ?
C34 C44 1.377(5) . ?
C34 C36 1.383(5) . ?
C35 C37 1.370(5) . ?
C35 H35 0.9500 . ?
C36 C38 1.400(6) . ?
C36 H36 0.9500 . ?
C37 C39 1.375(6) . ?
C37 H37 0.9500 . ?
C38 C40 1.377(7) . ?
C38 H38 0.9500 . ?
C39 C41 1.388(5) . ?
C39 H39 0.9500 . ?
C40 C42 1.373(7) . ?
C40 H40 0.9500 . ?
C41 C43 1.397(5) . ?
C41 H41 0.9500 . ?
C42 C44 1.387(6) . ?
C42 H42 0.9500 . ?
C43 H43 0.9500 . ?
C44 H44 0.9500 . ?
C45 C47 1.375(6) . ?
C45 C55 1.398(5) . ?
C46 C48 1.387(5) . ?
C46 C56 1.389(5) . ?
C47 C49 1.394(6) . ?
C47 H47 0.9500 . ?
C48 C50 1.385(5) . ?
C48 H48 0.9500 . ?
C49 C51 1.372(7) . ?
C49 H49 0.9500 . ?
C50 C52 1.372(5) . ?
C50 H50 0.9500 . ?
C51 C53 1.371(7) . ?
C51 H51 0.9500 . ?
C52 C54 1.359(6) . ?
C52 H52 0.9500 . ?
C53 C55 1.366(6) . ?
C53 H53 0.9500 . ?
C54 C56 1.382(6) . ?
C54 H54 0.9500 . ?
C55 H55 0.9500 . ?
C56 H56 0.9500 . ?
C57 C67 1.381(5) . ?
C57 C59 1.392(5) . ?
C58 C68 1.386(5) . ?
C58 C60 1.392(5) . ?
C59 C61 1.381(6) . ?
C59 H59 0.9500 . ?
C60 C62 1.383(5) . ?
C60 H60 0.9500 . ?
C61 C63 1.382(6) . ?
C61 H61 0.9500 . ?
C62 C64 1.378(5) . ?
C62 H62 0.9500 . ?
C63 C65 1.379(6) . ?
C63 H63 0.9500 . ?
C64 C66 1.380(5) . ?
C64 H64 0.9500 . ?
C65 C67 1.395(6) . ?
C65 H65 0.9500 . ?
C66 C68 1.384(5) . ?
C66 H66 0.9500 . ?
C67 H67 0.9500 . ?
C68 H68 0.9500 . ?
C69 C71 1.476(6) . ?
C70 C72 1.454(6) . ?
C71 H71A 0.9800 . ?
C71 H71B 0.9800 . ?
C71 H71C 0.9800 . ?
C72 H72A 0.9800 . ?
C72 H72B 0.9800 . ?
C72 H72C 0.9800 . ?
C75 H75A 0.9900 . ?
C75 H75B 0.9900 . ?
C76 H76A 0.9900 . ?
C76 H76B 0.9900 . ?

loop_
_geom_torsion_atom_site_label_1
_geom_torsion_atom_site_label_2
_geom_torsion_atom_site_label_3
_geom_torsion_atom_site_label_4
_geom_torsion
_geom_torsion_site_symmetry_1
_geom_torsion_site_symmetry_2
_geom_torsion_site_symmetry_3
_geom_torsion_site_symmetry_4
_geom_torsion_publ_flag
N5 Cu1 N1 C15 -74.1(3) . . . . ?
N3 Cu1 N1 C15 104.4(2) . . . . ?
N5 Cu1 N1 C13 47.6(3) . . . . ?
N3 Cu1 N1 C13 -133.9(2) . . . . ?
N5 Cu1 N1 C1 167.0(2) . . . . ?
N3 Cu1 N1 C1 -14.5(2) . . . . ?
N6 Cu2 N2 C16 43.8(3) . . . . ?
N4 Cu2 N2 C16 -129.7(2) . . . . ?
N6 Cu2 N2 C14 -77.5(3) . . . . ?
N4 Cu2 N2 C14 109.1(2) . . . . ?
N6 Cu2 N2 C2 164.1(2) . . . . ?
N4 Cu2 N2 C2 -9.4(2) . . . . ?
N5 Cu1 N3 C17 -74.5(3) . . . . ?
N1 Cu1 N3 C17 107.2(2) . . . . ?
N5 Cu1 N3 C19 47.6(3) . . . . ?
N1 Cu1 N3 C19 -130.7(2) . . . . ?
N5 Cu1 N3 C3 166.4(2) . . . . ?
N1 Cu1 N3 C3 -11.9(2) . . . . ?
N6 Cu2 N4 C18 -71.6(3) . . . . ?
N2 Cu2 N4 C18 102.4(2) . . . . ?
N6 Cu2 N4 C20 48.4(3) . . . . ?
N2 Cu2 N4 C20 -137.6(2) . . . . ?
N6 Cu2 N4 C4 169.5(2) . . . . ?
N2 Cu2 N4 C4 -16.5(2) . . . . ?
N2 Cu2 N6 C70 -99.5(15) . . . . ?
N4 Cu2 N6 C70 71.5(15) . . . . ?
C15 N1 C1 C3 -80.6(4) . . . . ?
C13 N1 C1 C3 159.7(3) . . . . ?
Cu1 N1 C1 C3 39.3(3) . . . . ?
C15 N1 C1 C11 45.8(4) . . . . ?
C13 N1 C1 C11 -74.0(4) . . . . ?
Cu1 N1 C1 C11 165.7(3) . . . . ?
C16 N2 C2 C4 157.7(3) . . . . ?
C14 N2 C2 C4 -82.2(3) . . . . ?
Cu2 N2 C2 C4 34.5(3) . . . . ?
C16 N2 C2 C12 -75.7(4) . . . . ?
C14 N2 C2 C12 44.4(4) . . . . ?
Cu2 N2 C2 C12 161.1(2) . . . . ?
C17 N3 C3 C1 -82.5(3) . . . . ?
C19 N3 C3 C1 157.1(3) . . . . ?
Cu1 N3 C3 C1 37.1(3) . . . . ?
C17 N3 C3 C5 43.4(4) . . . . ?
C19 N3 C3 C5 -77.0(4) . . . . ?
Cu1 N3 C3 C5 163.0(3) . . . . ?
N1 C1 C3 N3 -54.3(4) . . . . ?
C11 C1 C3 N3 178.1(3) . . . . ?
N1 C1 C3 C5 178.7(3) . . . . ?
C11 C1 C3 C5 51.0(4) . . . . ?
C18 N4 C4 C2 -77.9(3) . . . . ?
C20 N4 C4 C2 162.8(3) . . . . ?
Cu2 N4 C4 C2 40.3(3) . . . . ?
C18 N4 C4 C6 48.4(4) . . . . ?
C20 N4 C4 C6 -70.9(3) . . . . ?
Cu2 N4 C4 C6 166.6(2) . . . . ?
N2 C2 C4 N4 -53.0(4) . . . . ?
C12 C2 C4 N4 179.4(3) . . . . ?
N2 C2 C4 C6 179.5(3) . . . . ?
C12 C2 C4 C6 51.9(4) . . . . ?
N3 C3 C5 C7 -179.9(3) . . . . ?
C1 C3 C5 C7 -54.1(5) . . . . ?
N4 C4 C6 C8 179.3(3) . . . . ?
C2 C4 C6 C8 -54.3(4) . . . . ?
C3 C5 C7 C9 59.8(5) . . . . ?
C4 C6 C8 C10 58.1(5) . . . . ?
C5 C7 C9 C11 -61.2(5) . . . . ?
C6 C8 C10 C12 -58.7(5) . . . . ?
C7 C9 C11 C1 59.2(5) . . . . ?
N1 C1 C11 C9 178.9(3) . . . . ?
C3 C1 C11 C9 -54.8(4) . . . . ?
C8 C10 C12 C2 57.2(4) . . . . ?
N2 C2 C12 C10 179.4(3) . . . . ?
C4 C2 C12 C10 -54.0(4) . . . . ?
C15 N1 C13 C21 166.3(3) . . . . ?
C1 N1 C13 C21 -72.4(4) . . . . ?
Cu1 N1 C13 C21 42.4(3) . . . . ?
C16 N2 C14 C22 -86.0(3) . . . . ?
C2 N2 C14 C22 153.1(3) . . . . ?
Cu2 N2 C14 C22 38.6(3) . . . . ?
C13 N1 C15 C33 -68.6(3) . . . . ?
C1 N1 C15 C33 170.0(3) . . . . ?
Cu1 N1 C15 C33 55.5(3) . . . . ?
C14 N2 C16 C34 155.7(3) . . . . ?
C2 N2 C16 C34 -82.8(4) . . . . ?
Cu2 N2 C16 C34 34.6(4) . . . . ?
C19 N3 C17 C45 -71.5(4) . . . . ?
C3 N3 C17 C45 167.4(3) . . . . ?
Cu1 N3 C17 C45 52.2(4) . . . . ?
C20 N4 C18 C46 -72.5(3) . . . . ?
C4 N4 C18 C46 165.5(3) . . . . ?
Cu2 N4 C18 C46 51.4(3) . . . . ?
C17 N3 C19 C57 157.4(3) . . . . ?
C3 N3 C19 C57 -81.2(4) . . . . ?
Cu1 N3 C19 C57 34.0(4) . . . . ?
C18 N4 C20 C58 169.2(3) . . . . ?
C4 N4 C20 C58 -69.1(4) . . . . ?
Cu2 N4 C20 C58 47.4(3) . . . . ?
N1 C13 C21 C31 -91.3(4) . . . . ?
N1 C13 C21 C23 91.0(4) . . . . ?
N2 C14 C22 C32 -97.0(4) . . . . ?
N2 C14 C22 C24 86.1(4) . . . . ?
C31 C21 C23 C25 3.4(6) . . . . ?
C13 C21 C23 C25 -178.9(3) . . . . ?
C32 C22 C24 C26 1.5(6) . . . . ?
C14 C22 C24 C26 178.4(4) . . . . ?
C21 C23 C25 C27 -1.0(6) . . . . ?
C22 C24 C26 C28 -1.6(6) . . . . ?
C23 C25 C27 C29 -1.6(7) . . . . ?
C24 C26 C28 C30 0.8(7) . . . . ?
C25 C27 C29 C31 1.6(7) . . . . ?
C26 C28 C30 C32 0.1(6) . . . . ?
C27 C29 C31 C21 0.9(6) . . . . ?
C23 C21 C31 C29 -3.3(6) . . . . ?
C13 C21 C31 C29 178.9(3) . . . . ?
C24 C22 C32 C30 -0.6(5) . . . . ?
C14 C22 C32 C30 -177.6(3) . . . . ?
C28 C30 C32 C22 -0.2(6) . . . . ?
N1 C15 C33 C43 -79.8(4) . . . . ?
N1 C15 C33 C35 102.3(4) . . . . ?
N2 C16 C34 C44 -92.3(4) . . . . ?
N2 C16 C34 C36 90.6(4) . . . . ?
C43 C33 C35 C37 2.8(6) . . . . ?
C15 C33 C35 C37 -179.2(4) . . . . ?
C44 C34 C36 C38 2.5(5) . . . . ?
C16 C34 C36 C38 179.7(3) . . . . ?
C33 C35 C37 C39 -0.6(7) . . . . ?
C34 C36 C38 C40 -1.6(6) . . . . ?
C35 C37 C39 C41 -1.0(7) . . . . ?
C36 C38 C40 C42 -0.7(6) . . . . ?
C37 C39 C41 C43 0.3(6) . . . . ?
C38 C40 C42 C44 2.0(6) . . . . ?
C35 C33 C43 C41 -3.5(6) . . . . ?
C15 C33 C43 C41 178.5(3) . . . . ?
C39 C41 C43 C33 2.0(6) . . . . ?
C36 C34 C44 C42 -1.2(5) . . . . ?
C16 C34 C44 C42 -178.4(3) . . . . ?
C40 C42 C44 C34 -1.1(6) . . . . ?
N3 C17 C45 C47 -79.0(4) . . . . ?
N3 C17 C45 C55 104.0(4) . . . . ?
N4 C18 C46 C48 -84.7(4) . . . . ?
N4 C18 C46 C56 94.4(4) . . . . ?
C55 C45 C47 C49 -0.9(6) . . . . ?
C17 C45 C47 C49 -177.9(4) . . . . ?
C56 C46 C48 C50 -0.4(6) . . . . ?
C18 C46 C48 C50 178.7(3) . . . . ?
C45 C47 C49 C51 0.4(7) . . . . ?
C46 C48 C50 C52 -0.6(6) . . . . ?
C47 C49 C51 C53 0.9(7) . . . . ?
C48 C50 C52 C54 1.4(6) . . . . ?
C49 C51 C53 C55 -1.7(7) . . . . ?
C50 C52 C54 C56 -1.3(7) . . . . ?
C51 C53 C55 C45 1.2(6) . . . . ?
C47 C45 C55 C53 0.1(6) . . . . ?
C17 C45 C55 C53 177.2(4) . . . . ?
C52 C54 C56 C46 0.3(8) . . . . ?
C48 C46 C56 C54 0.5(6) . . . . ?
C18 C46 C56 C54 -178.6(4) . . . . ?
N3 C19 C57 C67 90.9(4) . . . . ?
N3 C19 C57 C59 -92.1(4) . . . . ?
N4 C20 C58 C68 92.0(4) . . . . ?
N4 C20 C58 C60 -91.6(4) . . . . ?
C67 C57 C59 C61 -2.8(6) . . . . ?
C19 C57 C59 C61 -179.9(4) . . . . ?
C68 C58 C60 C62 -1.1(5) . . . . ?
C20 C58 C60 C62 -177.6(3) . . . . ?
C57 C59 C61 C63 0.5(6) . . . . ?
C58 C60 C62 C64 -1.0(5) . . . . ?
C59 C61 C63 C65 1.3(6) . . . . ?
C60 C62 C64 C66 1.9(5) . . . . ?
C61 C63 C65 C67 -1.0(7) . . . . ?
C62 C64 C66 C68 -0.7(6) . . . . ?
C59 C57 C67 C65 3.1(6) . . . . ?
C19 C57 C67 C65 -179.9(4) . . . . ?
C63 C65 C67 C57 -1.3(6) . . . . ?
C64 C66 C68 C58 -1.5(5) . . . . ?
C60 C58 C68 C66 2.4(5) . . . . ?
C20 C58 C68 C66 178.8(3) . . . . ?
O5 S1 C73 F5 -60.4(4) . . . . ?
O3 S1 C73 F5 179.0(4) . . . . ?
O1 S1 C73 F5 59.2(5) . . . . ?
O5 S1 C73 F3 176.8(4) . . . . ?
O3 S1 C73 F3 56.2(4) . . . . ?
O1 S1 C73 F3 -63.6(4) . . . . ?
O5 S1 C73 F1 58.7(4) . . . . ?
O3 S1 C73 F1 -61.9(4) . . . . ?
O1 S1 C73 F1 178.3(3) . . . . ?
O2 S2 C74 F2 179.0(4) . . . . ?
O6 S2 C74 F2 -61.4(5) . . . . ?
O4 S2 C74 F2 58.6(5) . . . . ?
O2 S2 C74 F6 57.2(5) . . . . ?
O6 S2 C74 F6 176.8(4) . . . . ?
O4 S2 C74 F6 -63.3(5) . . . . ?
O2 S2 C74 F4 -62.0(4) . . . . ?
O6 S2 C74 F4 57.6(4) . . . . ?
O4 S2 C74 F4 177.5(4) . . . . ?
